data_2017932
loop_
_publ_author_name
'Str\"ube, Frank'
'Mattay, Jochen'
'Neumann, Beate'
'Stammler, Hans-Georg'

_publ_section_title
;
 Rotationally-hindered furyl fulgides
;
_journal_coeditor_code EG3067
_journal_issue 1
_journal_name_full 'Acta Crystallographica Section C'
_journal_page_first o33
_journal_page_last o36
_journal_paper_doi 10.1107/S0108270110049401
_journal_volume 67
_journal_year 2011
_chemical_formula_iupac 'C19 H18 O5'
_chemical_formula_moiety 'C19 H18 O5'
_chemical_formula_sum 'C19 H18 O5'
_chemical_formula_weight 326.33
_chemical_name_systematic
;
3-isopropylidene-4-[(<i>E</i>)-1-(5-methoxy-2-methyl-1-benzofuran-3-
yl)ethylidene]tetrahydrofuran-2,5-dione
;
_space_group_IT_number 2
_symmetry_cell_setting triclinic
_symmetry_space_group_name_Hall '-P 1'
_symmetry_space_group_name_H-M 'P -1'
_atom_sites_solution_hydrogens geom
_atom_sites_solution_primary direct
_atom_sites_solution_secondary difmap
_audit_creation_method SHELXL-97
_cell_angle_alpha 103.8136(12)
_cell_angle_beta 91.1022(13)
_cell_angle_gamma 106.5927(12)
_cell_formula_units_Z 4
_cell_length_a 7.1750(2)
_cell_length_b 12.0569(2)
_cell_length_c 19.9592(4)
_cell_measurement_reflns_used 28103
_cell_measurement_temperature 100(2)
_cell_measurement_theta_max 27.485
_cell_measurement_theta_min 2.910
_cell_volume 1599.77(6)
_computing_cell_refinement 'SCALEPACK (Otwinowski & Minor, 1997)'
_computing_data_collection '<i>COLLECT</i> (Bruker, 2004)'
_computing_data_reduction 'SCALEPACK and DENZO (Otwinowski & Minor, 1997)'
_computing_molecular_graphics 'SHELXTL-Plus (Sheldrick, 2008)'
_computing_publication_material 'SHELXL97 (Sheldrick, 2008)'
_computing_structure_refinement 'SHELXL97 (Sheldrick, 2008)'
_computing_structure_solution 'SHELXS97 (Sheldrick, 2008)'
_diffrn_ambient_temperature 100(2)
_diffrn_measured_fraction_theta_full 0.994
_diffrn_measured_fraction_theta_max 0.994
_diffrn_measurement_device_type KappaCCD
_diffrn_measurement_method CCD
_diffrn_radiation_monochromator graphite
_diffrn_radiation_source 'fine-focus sealed tube'
_diffrn_radiation_type MoK\a
_diffrn_radiation_wavelength 0.71073
_diffrn_reflns_av_R_equivalents 0.040
_diffrn_reflns_av_sigmaI/netI 0.0343
_diffrn_reflns_limit_h_max 9
_diffrn_reflns_limit_h_min -9
_diffrn_reflns_limit_k_max 14
_diffrn_reflns_limit_k_min -15
_diffrn_reflns_limit_l_max 25
_diffrn_reflns_limit_l_min -25
_diffrn_reflns_number 38746
_diffrn_reflns_theta_full 27.50
_diffrn_reflns_theta_max 27.50
_diffrn_reflns_theta_min 2.98
_exptl_absorpt_coefficient_mu 0.098
_exptl_absorpt_correction_T_max 0.9912
_exptl_absorpt_correction_T_min 0.9712
_exptl_absorpt_correction_type multi-scan
_exptl_absorpt_process_details '(DENZO and SCALEPACK; Otwinowski & Minor, 1997)'
_exptl_crystal_colour Colourless
_exptl_crystal_density_diffrn 1.355
_exptl_crystal_density_method 'not measured'
_exptl_crystal_description fragment
_exptl_crystal_F_000 688
_exptl_crystal_size_max 0.30
_exptl_crystal_size_mid 0.25
_exptl_crystal_size_min 0.09
_refine_diff_density_max 0.218
_refine_diff_density_min -0.277
_refine_ls_extinction_method none
_refine_ls_goodness_of_fit_ref 1.034
_refine_ls_hydrogen_treatment constr
_refine_ls_matrix_type full
_refine_ls_number_parameters 443
_refine_ls_number_reflns 7318
_refine_ls_number_restraints 0
_refine_ls_restrained_S_all 1.034
_refine_ls_R_factor_all 0.0532
_refine_ls_R_factor_gt 0.0396
_refine_ls_shift/su_max 0.001
_refine_ls_shift/su_mean 0.000
_refine_ls_structure_factor_coef Fsqd
_refine_ls_weighting_details 'calc w=1/[\s^2^(Fo^2^)+(0.0575P)^2^+0.2713P] where P=(Fo^2^+2Fc^2^)/3'
_refine_ls_weighting_scheme calc
_refine_ls_wR_factor_gt 0.0992
_refine_ls_wR_factor_ref 0.1069
_reflns_number_gt 5802
_reflns_number_total 7318
_reflns_threshold_expression I>2\s(I)
_cod_data_source_file eg3067.cif
_cod_data_source_block III-E
_cod_database_code 2017932
_cod_database_fobs_code 2017932

loop_
_symmetry_equiv_pos_as_xyz
'x, y, z'
'-x, -y, -z'

loop_
_atom_site_type_symbol
_atom_site_label
_atom_site_fract_x
_atom_site_fract_y
_atom_site_fract_z
_atom_site_U_iso_or_equiv
_atom_site_adp_type
_atom_site_calc_flag
_atom_site_refinement_flags
_atom_site_occupancy
_atom_site_disorder_assembly
_atom_site_disorder_group
O O1 0.83247(13) 0.42934(8) -0.10941(5) 0.0278(2) Uani d . 1 . .
O O2 0.84769(13) 0.57350(8) -0.01315(5) 0.0276(2) Uani d . 1 . .
O O3 0.78118(16) 0.25524(10) -0.18915(5) 0.0395(3) Uani d . 1 . .
O O4 0.54766(12) 0.08759(7) 0.09187(4) 0.02121(19) Uani d . 1 . .
O O5 -0.03222(13) 0.25903(8) 0.20856(5) 0.0249(2) Uani d . 1 . .
O O6 0.19367(13) 1.06123(8) 0.57325(5) 0.0270(2) Uani d . 1 . .
O O7 0.24410(13) 1.08504(8) 0.46656(5) 0.0286(2) Uani d . 1 . .
O O8 0.12701(16) 0.98909(10) 0.66622(5) 0.0371(3) Uani d . 1 . .
O O9 0.01193(12) 0.50256(7) 0.40880(4) 0.02073(19) Uani d . 1 . .
O O10 0.68627(13) 0.55086(8) 0.27943(5) 0.0271(2) Uani d . 1 . .
C C1 0.77789(18) 0.47028(11) -0.04341(7) 0.0229(3) Uani d . 1 . .
C C2 0.64341(17) 0.36724(10) -0.02416(6) 0.0194(2) Uani d . 1 . .
C C3 0.58961(18) 0.26948(11) -0.08837(6) 0.0212(3) Uani d . 1 . .
C C4 0.73649(19) 0.30723(12) -0.13588(7) 0.0261(3) Uani d . 1 . .
C C5 0.41913(18) 0.18098(11) -0.11029(6) 0.0211(3) Uani d . 1 . .
C C6 0.3731(2) 0.09948(12) -0.18220(6) 0.0264(3) Uani d . 1 . .
H H6A 0.4871 0.1173 -0.2085 0.040 Uiso calc R 1 . .
H H6B 0.2621 0.1119 -0.2055 0.040 Uiso calc R 1 . .
H H6C 0.3400 0.0161 -0.1795 0.040 Uiso calc R 1 . .
C C7 0.25495(18) 0.16127(11) -0.06501(7) 0.0245(3) Uani d . 1 . .
H H7A 0.2666 0.1032 -0.0394 0.037 Uiso calc R 1 . .
H H7B 0.1300 0.1305 -0.0938 0.037 Uiso calc R 1 . .
H H7C 0.2609 0.2372 -0.0322 0.037 Uiso calc R 1 . .
C C8 0.60882(17) 0.37010(10) 0.04286(6) 0.0191(2) Uani d . 1 . .
C C9 0.65576(18) 0.48588(11) 0.09897(6) 0.0217(3) Uani d . 1 . .
H H9A 0.7960 0.5138 0.1138 0.033 Uiso calc R 1 . .
H H9B 0.5820 0.4724 0.1386 0.033 Uiso calc R 1 . .
H H9C 0.6197 0.5464 0.0809 0.033 Uiso calc R 1 . .
C C10 0.54151(17) 0.26032(10) 0.06656(6) 0.0188(2) Uani d . 1 . .
C C11 0.39070(17) 0.23068(10) 0.11249(6) 0.0187(2) Uani d . 1 . .
C C12 0.24555(17) 0.28075(11) 0.13935(6) 0.0200(2) Uani d . 1 . .
H H12 0.2343 0.3524 0.1301 0.024 Uiso calc R 1 . .
C C13 0.11888(17) 0.22168(11) 0.17993(6) 0.0209(3) Uani d . 1 . .
C C14 0.13627(18) 0.11643(11) 0.19469(6) 0.0224(3) Uani d . 1 . .
H H14 0.0499 0.0798 0.2240 0.027 Uiso calc R 1 . .
C C15 0.27723(18) 0.06540(11) 0.16719(6) 0.0226(3) Uani d . 1 . .
H H15 0.2886 -0.0064 0.1762 0.027 Uiso calc R 1 . .
C C16 0.40091(18) 0.12450(10) 0.12591(6) 0.0203(2) Uani d . 1 . .
C C17 0.62971(17) 0.17192(10) 0.05623(6) 0.0193(2) Uani d . 1 . .
C C18 0.79861(18) 0.15372(11) 0.01844(6) 0.0222(3) Uani d . 1 . .
H H18A 0.7516 0.0930 -0.0255 0.033 Uiso calc R 1 . .
H H18B 0.8816 0.1269 0.0467 0.033 Uiso calc R 1 . .
H H18C 0.8743 0.2292 0.0092 0.033 Uiso calc R 1 . .
C C19 -0.0470(2) 0.37033(12) 0.19978(7) 0.0266(3) Uani d . 1 . .
H H19A 0.0734 0.4341 0.2202 0.040 Uiso calc R 1 . .
H H19B -0.1581 0.3883 0.2229 0.040 Uiso calc R 1 . .
H H19C -0.0664 0.3651 0.1503 0.040 Uiso calc R 1 . .
C C20 0.23237(17) 1.02088(11) 0.50498(7) 0.0225(3) Uani d . 1 . .
C C21 0.23856(17) 0.89626(10) 0.49370(6) 0.0199(2) Uani d . 1 . .
C C22 0.23080(17) 0.87166(11) 0.56294(6) 0.0212(3) Uani d . 1 . .
C C23 0.17559(19) 0.97184(12) 0.60832(7) 0.0257(3) Uani d . 1 . .
C C24 0.30070(17) 0.79572(11) 0.58899(6) 0.0217(3) Uani d . 1 . .
C C25 0.2977(2) 0.79252(13) 0.66383(7) 0.0291(3) Uani d . 1 . .
H H25A 0.4298 0.8305 0.6874 0.044 Uiso calc R 1 . .
H H25B 0.2520 0.7092 0.6668 0.044 Uiso calc R 1 . .
H H25C 0.2095 0.8358 0.6861 0.044 Uiso calc R 1 . .
C C26 0.39663(18) 0.71076(11) 0.54697(7) 0.0228(3) Uani d . 1 . .
H H26A 0.3006 0.6316 0.5304 0.034 Uiso calc R 1 . .
H H26B 0.5040 0.7050 0.5758 0.034 Uiso calc R 1 . .
H H26C 0.4481 0.7401 0.5072 0.034 Uiso calc R 1 . .
C C27 0.22750(17) 0.82663(10) 0.42822(6) 0.0195(2) Uani d . 1 . .
C C28 0.25997(19) 0.87850(11) 0.36601(7) 0.0238(3) Uani d . 1 . .
H H28A 0.1476 0.9045 0.3556 0.036 Uiso calc R 1 . .
H H28B 0.2750 0.8174 0.3260 0.036 Uiso calc R 1 . .
H H28C 0.3784 0.9472 0.3761 0.036 Uiso calc R 1 . .
C C29 0.17468(17) 0.69556(10) 0.41283(6) 0.0188(2) Uani d . 1 . .
C C30 0.27989(18) 0.61997(10) 0.37302(6) 0.0193(2) Uani d . 1 . .
C C31 0.45498(18) 0.64168(11) 0.34141(6) 0.0211(2) Uani d . 1 . .
H H31 0.5284 0.7204 0.3405 0.025 Uiso calc R 1 . .
C C32 0.51657(18) 0.54338(11) 0.31157(6) 0.0214(3) Uani d . 1 . .
C C33 0.40928(19) 0.42672(11) 0.31314(6) 0.0228(3) Uani d . 1 . .
H H33 0.4557 0.3616 0.2920 0.027 Uiso calc R 1 . .
C C34 0.23757(18) 0.40485(11) 0.34486(6) 0.0216(3) Uani d . 1 . .
H H34 0.1652 0.3264 0.3467 0.026 Uiso calc R 1 . .
C C35 0.17672(18) 0.50393(11) 0.37380(6) 0.0199(2) Uani d . 1 . .
C C36 0.01579(18) 0.62109(10) 0.43240(6) 0.0198(2) Uani d . 1 . .
C C37 -0.15005(18) 0.64132(11) 0.47109(7) 0.0225(3) Uani d . 1 . .
H H37A -0.1381 0.6253 0.5166 0.034 Uiso calc R 1 . .
H H37B -0.2728 0.5876 0.4452 0.034 Uiso calc R 1 . .
H H37C -0.1492 0.7246 0.4772 0.034 Uiso calc R 1 . .
C C38 0.7970(2) 0.66647(12) 0.27383(7) 0.0302(3) Uani d . 1 . .
H H38A 0.7176 0.6974 0.2468 0.045 Uiso calc R 1 . .
H H38B 0.9143 0.6607 0.2506 0.045 Uiso calc R 1 . .
H H38C 0.8353 0.7208 0.3202 0.045 Uiso calc R 1 . .

loop_
_atom_site_aniso_label
_atom_site_aniso_U_11
_atom_site_aniso_U_22
_atom_site_aniso_U_33
_atom_site_aniso_U_12
_atom_site_aniso_U_13
_atom_site_aniso_U_23
O1 0.0245(5) 0.0323(5) 0.0258(5) 0.0029(4) 0.0064(4) 0.0125(4)
O2 0.0243(5) 0.0209(5) 0.0378(5) 0.0035(4) 0.0022(4) 0.0118(4)
O3 0.0361(6) 0.0494(6) 0.0261(5) 0.0055(5) 0.0130(4) 0.0046(5)
O4 0.0223(4) 0.0198(4) 0.0238(4) 0.0076(3) 0.0067(3) 0.0077(3)
O5 0.0221(5) 0.0290(5) 0.0273(5) 0.0108(4) 0.0094(4) 0.0099(4)
O6 0.0269(5) 0.0211(4) 0.0300(5) 0.0094(4) 0.0001(4) -0.0018(4)
O7 0.0264(5) 0.0194(4) 0.0405(6) 0.0065(4) 0.0037(4) 0.0086(4)
O8 0.0450(6) 0.0459(6) 0.0229(5) 0.0259(5) 0.0019(4) -0.0014(4)
O9 0.0220(4) 0.0174(4) 0.0229(4) 0.0061(3) 0.0049(3) 0.0048(3)
O10 0.0239(5) 0.0281(5) 0.0299(5) 0.0101(4) 0.0091(4) 0.0052(4)
C1 0.0179(6) 0.0273(7) 0.0271(6) 0.0074(5) 0.0025(5) 0.0132(5)
C2 0.0166(6) 0.0194(6) 0.0230(6) 0.0051(5) 0.0022(5) 0.0071(5)
C3 0.0220(6) 0.0250(6) 0.0193(6) 0.0090(5) 0.0049(5) 0.0082(5)
C4 0.0229(6) 0.0319(7) 0.0226(6) 0.0055(5) 0.0044(5) 0.0084(5)
C5 0.0226(6) 0.0221(6) 0.0210(6) 0.0088(5) 0.0017(5) 0.0075(5)
C6 0.0281(7) 0.0277(7) 0.0216(6) 0.0074(5) 0.0004(5) 0.0042(5)
C7 0.0203(6) 0.0242(6) 0.0251(6) 0.0022(5) 0.0023(5) 0.0039(5)
C8 0.0152(6) 0.0202(6) 0.0231(6) 0.0063(4) 0.0019(4) 0.0067(5)
C9 0.0221(6) 0.0196(6) 0.0233(6) 0.0060(5) 0.0032(5) 0.0054(5)
C10 0.0179(6) 0.0199(6) 0.0172(5) 0.0044(5) 0.0019(4) 0.0039(5)
C11 0.0189(6) 0.0190(6) 0.0172(5) 0.0043(4) 0.0011(4) 0.0042(5)
C12 0.0205(6) 0.0210(6) 0.0188(6) 0.0066(5) 0.0020(5) 0.0049(5)
C13 0.0183(6) 0.0245(6) 0.0181(6) 0.0055(5) 0.0016(5) 0.0031(5)
C14 0.0216(6) 0.0233(6) 0.0209(6) 0.0033(5) 0.0043(5) 0.0071(5)
C15 0.0237(6) 0.0208(6) 0.0234(6) 0.0049(5) 0.0033(5) 0.0079(5)
C16 0.0204(6) 0.0203(6) 0.0197(6) 0.0064(5) 0.0028(5) 0.0039(5)
C17 0.0187(6) 0.0178(5) 0.0197(6) 0.0027(4) 0.0024(5) 0.0052(5)
C18 0.0220(6) 0.0212(6) 0.0239(6) 0.0068(5) 0.0053(5) 0.0059(5)
C19 0.0275(7) 0.0313(7) 0.0270(7) 0.0157(6) 0.0066(5) 0.0100(6)
C20 0.0156(6) 0.0194(6) 0.0293(6) 0.0037(5) -0.0002(5) 0.0021(5)
C21 0.0157(6) 0.0177(6) 0.0253(6) 0.0045(4) 0.0010(5) 0.0043(5)
C22 0.0180(6) 0.0208(6) 0.0213(6) 0.0045(5) -0.0004(5) 0.0009(5)
C23 0.0217(6) 0.0276(7) 0.0254(7) 0.0092(5) -0.0026(5) 0.0006(5)
C24 0.0169(6) 0.0217(6) 0.0229(6) 0.0023(5) 0.0014(5) 0.0033(5)
C25 0.0312(7) 0.0335(7) 0.0228(6) 0.0102(6) 0.0032(5) 0.0071(6)
C26 0.0229(6) 0.0212(6) 0.0248(6) 0.0066(5) 0.0012(5) 0.0070(5)
C27 0.0156(6) 0.0200(6) 0.0235(6) 0.0060(4) 0.0025(5) 0.0060(5)
C28 0.0248(6) 0.0213(6) 0.0262(6) 0.0070(5) 0.0052(5) 0.0075(5)
C29 0.0201(6) 0.0196(6) 0.0177(5) 0.0074(5) 0.0016(4) 0.0048(5)
C30 0.0214(6) 0.0189(6) 0.0170(5) 0.0069(5) -0.0001(5) 0.0028(5)
C31 0.0215(6) 0.0197(6) 0.0213(6) 0.0056(5) 0.0025(5) 0.0042(5)
C32 0.0210(6) 0.0261(6) 0.0178(6) 0.0091(5) 0.0030(5) 0.0044(5)
C33 0.0274(7) 0.0218(6) 0.0205(6) 0.0122(5) 0.0006(5) 0.0019(5)
C34 0.0254(6) 0.0191(6) 0.0207(6) 0.0078(5) 0.0009(5) 0.0044(5)
C35 0.0206(6) 0.0210(6) 0.0178(5) 0.0063(5) 0.0013(5) 0.0041(5)
C36 0.0225(6) 0.0180(6) 0.0186(6) 0.0068(5) 0.0005(5) 0.0035(5)
C37 0.0228(6) 0.0214(6) 0.0245(6) 0.0076(5) 0.0052(5) 0.0064(5)
C38 0.0247(7) 0.0311(7) 0.0330(7) 0.0062(6) 0.0092(6) 0.0067(6)

loop_
_atom_type_symbol
_atom_type_description
_atom_type_scat_dispersion_real
_atom_type_scat_dispersion_imag
_atom_type_scat_source
C C 0.0033 0.0016 'International Tables Vol C Tables 4.2.6.8 and 6.1.1.4'
H H 0.0000 0.0000 'International Tables Vol C Tables 4.2.6.8 and 6.1.1.4'
O O 0.0106 0.0060 'International Tables Vol C Tables 4.2.6.8 and 6.1.1.4'

loop_
_geom_angle_atom_site_label_1
_geom_angle_atom_site_label_2
_geom_angle_atom_site_label_3
_geom_angle_site_symmetry_1
_geom_angle_site_symmetry_3
_geom_angle
_geom_angle_publ_flag
C1 O1 C4 . . 110.42(9) ?
C17 O4 C16 . . 106.12(9) ?
C13 O5 C19 . . 116.75(9) ?
C20 O6 C23 . . 110.26(9) ?
C35 O9 C36 . . 106.03(9) ?
C32 O10 C38 . . 116.90(10) ?
O2 C1 O1 . . 118.97(11) ?
O2 C1 C2 . . 132.87(12) ?
O1 C1 C2 . . 108.09(10) ?
C8 C2 C1 . . 121.62(11) ?
C8 C2 C3 . . 132.19(11) ?
C1 C2 C3 . . 105.69(10) ?
C5 C3 C2 . . 129.69(11) ?
C5 C3 C4 . . 122.85(11) ?
C2 C3 C4 . . 105.08(10) ?
O3 C4 O1 . . 118.97(12) ?
O3 C4 C3 . . 133.00(13) ?
O1 C4 C3 . . 108.02(10) ?
C3 C5 C7 . . 121.93(11) ?
C3 C5 C6 . . 123.77(11) ?
C7 C5 C6 . . 114.22(11) ?
C5 C6 H6A . . 109.5 ?
C5 C6 H6B . . 109.5 ?
H6A C6 H6B . . 109.5 ?
C5 C6 H6C . . 109.5 ?
H6A C6 H6C . . 109.5 ?
H6B C6 H6C . . 109.5 ?
C5 C7 H7A . . 109.5 ?
C5 C7 H7B . . 109.5 ?
H7A C7 H7B . . 109.5 ?
C5 C7 H7C . . 109.5 ?
H7A C7 H7C . . 109.5 ?
H7B C7 H7C . . 109.5 ?
C2 C8 C10 . . 121.83(11) ?
C2 C8 C9 . . 122.35(11) ?
C10 C8 C9 . . 115.56(10) ?
C8 C9 H9A . . 109.5 ?
C8 C9 H9B . . 109.5 ?
H9A C9 H9B . . 109.5 ?
C8 C9 H9C . . 109.5 ?
H9A C9 H9C . . 109.5 ?
H9B C9 H9C . . 109.5 ?
C17 C10 C11 . . 106.31(10) ?
C17 C10 C8 . . 124.95(11) ?
C11 C10 C8 . . 128.23(11) ?
C16 C11 C12 . . 119.84(11) ?
C16 C11 C10 . . 105.59(10) ?
C12 C11 C10 . . 134.45(11) ?
C13 C12 C11 . . 117.45(11) ?
C13 C12 H12 . . 121.3 ?
C11 C12 H12 . . 121.3 ?
O5 C13 C12 . . 123.86(11) ?
O5 C13 C14 . . 114.50(10) ?
C12 C13 C14 . . 121.64(11) ?
C15 C14 C13 . . 121.09(11) ?
C15 C14 H14 . . 119.5 ?
C13 C14 H14 . . 119.5 ?
C14 C15 C16 . . 116.59(11) ?
C14 C15 H15 . . 121.7 ?
C16 C15 H15 . . 121.7 ?
O4 C16 C15 . . 126.11(11) ?
O4 C16 C11 . . 110.54(10) ?
C15 C16 C11 . . 123.34(11) ?
C10 C17 O4 . . 111.44(10) ?
C10 C17 C18 . . 132.88(11) ?
O4 C17 C18 . . 115.58(10) ?
C17 C18 H18A . . 109.5 ?
C17 C18 H18B . . 109.5 ?
H18A C18 H18B . . 109.5 ?
C17 C18 H18C . . 109.5 ?
H18A C18 H18C . . 109.5 ?
H18B C18 H18C . . 109.5 ?
O5 C19 H19A . . 109.5 ?
O5 C19 H19B . . 109.5 ?
H19A C19 H19B . . 109.5 ?
O5 C19 H19C . . 109.5 ?
H19A C19 H19C . . 109.5 ?
H19B C19 H19C . . 109.5 ?
O7 C20 O6 . . 118.97(11) ?
O7 C20 C21 . . 132.16(12) ?
O6 C20 C21 . . 108.73(10) ?
C27 C21 C20 . . 120.29(11) ?
C27 C21 C22 . . 133.53(11) ?
C20 C21 C22 . . 105.65(10) ?
C24 C22 C21 . . 130.98(11) ?
C24 C22 C23 . . 122.02(11) ?
C21 C22 C23 . . 105.27(10) ?
O8 C23 O6 . . 118.50(12) ?
O8 C23 C22 . . 133.05(13) ?
O6 C23 C22 . . 108.41(10) ?
C22 C24 C26 . . 123.43(11) ?
C22 C24 C25 . . 123.25(11) ?
C26 C24 C25 . . 113.27(11) ?
C24 C25 H25A . . 109.5 ?
C24 C25 H25B . . 109.5 ?
H25A C25 H25B . . 109.5 ?
C24 C25 H25C . . 109.5 ?
H25A C25 H25C . . 109.5 ?
H25B C25 H25C . . 109.5 ?
C24 C26 H26A . . 109.5 ?
C24 C26 H26B . . 109.5 ?
H26A C26 H26B . . 109.5 ?
C24 C26 H26C . . 109.5 ?
H26A C26 H26C . . 109.5 ?
H26B C26 H26C . . 109.5 ?
C21 C27 C29 . . 122.25(11) ?
C21 C27 C28 . . 122.29(11) ?
C29 C27 C28 . . 115.41(10) ?
C27 C28 H28A . . 109.5 ?
C27 C28 H28B . . 109.5 ?
H28A C28 H28B . . 109.5 ?
C27 C28 H28C . . 109.5 ?
H28A C28 H28C . . 109.5 ?
H28B C28 H28C . . 109.5 ?
C36 C29 C30 . . 106.59(10) ?
C36 C29 C27 . . 126.72(11) ?
C30 C29 C27 . . 126.69(11) ?
C35 C30 C31 . . 119.89(11) ?
C35 C30 C29 . . 105.56(10) ?
C31 C30 C29 . . 134.40(11) ?
C32 C31 C30 . . 117.25(11) ?
C32 C31 H31 . . 121.4 ?
C30 C31 H31 . . 121.4 ?
O10 C32 C31 . . 123.83(11) ?
O10 C32 C33 . . 114.46(11) ?
C31 C32 C33 . . 121.69(11) ?
C34 C33 C32 . . 121.34(11) ?
C34 C33 H33 . . 119.3 ?
C32 C33 H33 . . 119.3 ?
C33 C34 C35 . . 116.29(11) ?
C33 C34 H34 . . 121.9 ?
C35 C34 H34 . . 121.9 ?
O9 C35 C30 . . 110.65(10) ?
O9 C35 C34 . . 125.79(11) ?
C30 C35 C34 . . 123.52(11) ?
C29 C36 O9 . . 111.11(10) ?
C29 C36 C37 . . 133.34(11) ?
O9 C36 C37 . . 115.53(10) ?
C36 C37 H37A . . 109.5 ?
C36 C37 H37B . . 109.5 ?
H37A C37 H37B . . 109.5 ?
C36 C37 H37C . . 109.5 ?
H37A C37 H37C . . 109.5 ?
H37B C37 H37C . . 109.5 ?
O10 C38 H38A . . 109.5 ?
O10 C38 H38B . . 109.5 ?
H38A C38 H38B . . 109.5 ?
O10 C38 H38C . . 109.5 ?
H38A C38 H38C . . 109.5 ?
H38B C38 H38C . . 109.5 ?

loop_
_geom_bond_atom_site_label_1
_geom_bond_atom_site_label_2
_geom_bond_site_symmetry_2
_geom_bond_distance
_geom_bond_publ_flag
O1 C1 . 1.3972(15) ?
O1 C4 . 1.3987(16) ?
O2 C1 . 1.1991(15) ?
O3 C4 . 1.1983(16) ?
O4 C17 . 1.3805(14) ?
O4 C16 . 1.3853(14) ?
O5 C13 . 1.3727(14) ?
O5 C19 . 1.4268(15) ?
O6 C20 . 1.3949(16) ?
O6 C23 . 1.3973(16) ?
O7 C20 . 1.2008(16) ?
O8 C23 . 1.2009(16) ?
O9 C35 . 1.3829(14) ?
O9 C36 . 1.3858(14) ?
O10 C32 . 1.3774(15) ?
O10 C38 . 1.4256(16) ?
C1 C2 . 1.4763(16) ?
C2 C8 . 1.3592(17) ?
C2 C3 . 1.4768(17) ?
C3 C5 . 1.3554(18) ?
C3 C4 . 1.4790(17) ?
C5 C7 . 1.4982(17) ?
C5 C6 . 1.5024(17) ?
C5 C17 . 3.6629(17) ?
C6 H6A . 0.9800 ?
C6 H6B . 0.9800 ?
C6 H6C . 0.9800 ?
C7 H7A . 0.9800 ?
C7 H7B . 0.9800 ?
C7 H7C . 0.9800 ?
C8 C10 . 1.4669(16) ?
C8 C9 . 1.5122(17) ?
C9 H9A . 0.9800 ?
C9 H9B . 0.9800 ?
C9 H9C . 0.9800 ?
C10 C17 . 1.3654(17) ?
C10 C11 . 1.4534(16) ?
C11 C16 . 1.3901(17) ?
C11 C12 . 1.4010(16) ?
C12 C13 . 1.3869(17) ?
C12 H12 . 0.9500 ?
C13 C14 . 1.4072(18) ?
C14 C15 . 1.3850(18) ?
C14 H14 . 0.9500 ?
C15 C16 . 1.3862(17) ?
C15 H15 . 0.9500 ?
C17 C18 . 1.4811(16) ?
C18 H18A . 0.9800 ?
C18 H18B . 0.9800 ?
C18 H18C . 0.9800 ?
C19 H19A . 0.9800 ?
C19 H19B . 0.9800 ?
C19 H19C . 0.9800 ?
C20 C21 . 1.4789(17) ?
C21 C27 . 1.3614(17) ?
C21 C22 . 1.4800(17) ?
C22 C24 . 1.3564(18) ?
C22 C23 . 1.4836(17) ?
C24 C26 . 1.4970(17) ?
C24 C25 . 1.5038(17) ?
C24 C36 . 3.5403(17) ?
C25 H25A . 0.9800 ?
C25 H25B . 0.9800 ?
C25 H25C . 0.9800 ?
C26 H26A . 0.9800 ?
C26 H26B . 0.9800 ?
C26 H26C . 0.9800 ?
C27 C29 . 1.4686(16) ?
C27 C28 . 1.5119(17) ?
C28 H28A . 0.9800 ?
C28 H28B . 0.9800 ?
C28 H28C . 0.9800 ?
C29 C36 . 1.3632(17) ?
C29 C30 . 1.4497(16) ?
C30 C35 . 1.3875(17) ?
C30 C31 . 1.4024(17) ?
C31 C32 . 1.3881(17) ?
C31 H31 . 0.9500 ?
C32 C33 . 1.4055(18) ?
C33 C34 . 1.3829(18) ?
C33 H33 . 0.9500 ?
C34 C35 . 1.3890(17) ?
C34 H34 . 0.9500 ?
C36 C37 . 1.4774(16) ?
C37 H37A . 0.9800 ?
C37 H37B . 0.9800 ?
C37 H37C . 0.9800 ?
C38 H38A . 0.9800 ?
C38 H38B . 0.9800 ?
C38 H38C . 0.9800 ?

loop_
_geom_torsion_atom_site_label_1
_geom_torsion_atom_site_label_2
_geom_torsion_atom_site_label_3
_geom_torsion_atom_site_label_4
_geom_torsion_site_symmetry_1
_geom_torsion_site_symmetry_2
_geom_torsion_site_symmetry_3
_geom_torsion_site_symmetry_4
_geom_torsion
_geom_torsion_publ_flag
C2 C8 C10 C17 . . . . 52.48(18) ?
C3 C2 C8 C10 . . . . 14.7(2) ?
C8 C2 C3 C5 . . . . 41.9(2) ?
C2 C8 C10 C11 . . . . -136.83(13) ?
C1 C2 C3 C5 . . . . -146.29(13) ?
C21 C27 C29 C36 . . . . 51.58(19) ?
C22 C21 C27 C29 . . . . 9.0(2) ?
C27 C21 C22 C24 . . . . 36.3(2) ?
C21 C27 C29 C30 . . . . -129.36(13) ?
C20 C21 C22 C24 . . . . -152.36(13) ?
